data_4071099
loop_
_publ_author_name
'Takemoto, Shin'
'Kimura, Yu'
'Kamikawa, Ken'
'Matsuzaka, Hiroyuki'

_publ_section_title
;
 P&#x2212;H Bond Addition to a Dinuclear Ruthenium Imido Complex:
 Synthesis and Reactivity of an Amido Phosphido Complex
;
_journal_issue 8
_journal_name_full Organometallics
_journal_page_first 1780
_journal_paper_doi 10.1021/om701260y
_journal_volume 27
_journal_year 2008
_chemical_formula_sum 'C33 H42 N O P Ru2'
_chemical_formula_weight 701.79
_chemical_name_systematic
; 
 ? 
;
_space_group_IT_number 58
_symmetry_cell_setting orthorhombic
_symmetry_space_group_name_Hall '-P 2 2n'
_symmetry_space_group_name_H-M 'P n n m'
_atom_sites_solution_hydrogens geom
_atom_sites_solution_primary direct
_atom_sites_solution_secondary difmap
_audit_creation_method SHELXL-97
_cell_angle_alpha 90.00
_cell_angle_beta 90.00
_cell_angle_gamma 90.00
_cell_formula_units_Z 4
_cell_length_a 13.066(5)
_cell_length_b 15.120(4)
_cell_length_c 16.021(5)
_cell_measurement_temperature 296(2)
_cell_volume 3165.1(18)
_computing_cell_refinement 'RIGAKU PROCESS AUTO'
_computing_data_collection 'RIGAKU PROCESS AUTO'
_computing_data_reduction 'RIGAKU PROCESS AUTO'
_computing_structure_refinement 'SHELXL-97 (Sheldrick, 1997)'
_computing_structure_solution 'SHELXS-97 (Sheldrick, 1990)'
_diffrn_ambient_temperature 296(2)
_diffrn_measured_fraction_theta_full 0.997
_diffrn_measured_fraction_theta_max 0.997
_diffrn_measurement_device_type 'RIGAKU RAXIS RAPID'
_diffrn_radiation_monochromator graphite
_diffrn_radiation_source 'fine-focus sealed tube'
_diffrn_radiation_type MoK\a
_diffrn_radiation_wavelength 0.71075
_diffrn_reflns_av_R_equivalents 0.0238
_diffrn_reflns_av_sigmaI/netI 0.0156
_diffrn_reflns_limit_h_max 16
_diffrn_reflns_limit_h_min -16
_diffrn_reflns_limit_k_max 18
_diffrn_reflns_limit_k_min -19
_diffrn_reflns_limit_l_max 19
_diffrn_reflns_limit_l_min -20
_diffrn_reflns_number 27298
_diffrn_reflns_theta_full 27.48
_diffrn_reflns_theta_max 27.48
_diffrn_reflns_theta_min 3.11
_exptl_absorpt_coefficient_mu 1.030
_exptl_absorpt_correction_T_max 0.7476
_exptl_absorpt_correction_T_min 0.5770
_exptl_absorpt_correction_type empirical
_exptl_absorpt_process_details ABSCOR
_exptl_crystal_colour 'dark green'
_exptl_crystal_density_diffrn 1.473
_exptl_crystal_density_method 'not measured'
_exptl_crystal_description plates
_exptl_crystal_F_000 1432
_exptl_crystal_size_max 0.60
_exptl_crystal_size_mid 0.60
_exptl_crystal_size_min 0.30
_refine_diff_density_max 0.650
_refine_diff_density_min -0.254
_refine_diff_density_rms 0.077
_refine_ls_extinction_method none
_refine_ls_goodness_of_fit_ref 1.032
_refine_ls_hydrogen_treatment mixed
_refine_ls_matrix_type full
_refine_ls_number_parameters 188
_refine_ls_number_reflns 3748
_refine_ls_number_restraints 0
_refine_ls_restrained_S_all 1.032
_refine_ls_R_factor_all 0.0338
_refine_ls_R_factor_gt 0.0293
_refine_ls_shift/su_max 0.004
_refine_ls_shift/su_mean 0.000
_refine_ls_structure_factor_coef Fsqd
_refine_ls_weighting_details 'calc w=1/[\s^2^(Fo^2^)+(0.0521P)^2^+1.0419P] where P=(Fo^2^+2Fc^2^)/3'
_refine_ls_weighting_scheme calc
_refine_ls_wR_factor_gt 0.0771
_refine_ls_wR_factor_ref 0.0802
_reflns_number_gt 3349
_reflns_number_total 3748
_reflns_threshold_expression >2sigma(I)
_cod_data_source_file om701260y-file002.cif
_cod_data_source_block 4
_cod_depositor_comments
;
The following automatic conversions were performed:
'_atom_site_symetry_multiplicity' tag replaced with
'_atom_site_symmetry_multiplicity'.

Automatic conversion script
Id: cif_correct_tags 1440 2010-10-19 06:21:57Z saulius 
;
_cod_original_cell_volume 3164.9(18)
_cod_original_sg_symbol_H-M Pnnm
_cod_database_code 4071099

loop_
_symmetry_equiv_pos_as_xyz
'x, y, z'
'-x+1/2, y+1/2, z+1/2'
'x+1/2, -y+1/2, z+1/2'
'-x, -y, z'
'-x, -y, -z'
'x-1/2, -y-1/2, -z-1/2'
'-x-1/2, y-1/2, -z-1/2'
'x, y, -z'

loop_
_atom_site_label
_atom_site_type_symbol
_atom_site_fract_x
_atom_site_fract_y
_atom_site_fract_z
_atom_site_U_iso_or_equiv
_atom_site_adp_type
_atom_site_occupancy
_atom_site_symmetry_multiplicity
_atom_site_calc_flag
_atom_site_refinement_flags
Ru1 Ru 0.624066(19) 0.227849(15) 0.0000 0.03836(9) Uani 1 2 d S
Ru2 Ru 0.733742(19) 0.378079(15) 0.0000 0.03712(9) Uani 1 2 d S
P1 P 0.60133(8) 0.34546(6) 0.08730(6) 0.0444(2) Uani 0.50 1 d P
O1 O 0.8531(2) 0.2087(2) 0.0000 0.0887(12) Uani 1 2 d S
N1 N 0.60133(8) 0.34546(6) 0.08730(6) 0.0444(2) Uani 0.50 1 d P
C1 C 0.7766(3) 0.2500(2) 0.0000 0.0563(9) Uani 1 2 d S
C2 C 0.6165(3) 0.3355(2) 0.1854(3) 0.0881(12) Uani 1 1 d .
C3 C 0.6994(3) 0.2907(2) 0.2191(3) 0.0933(12) Uani 1 1 d .
H3 H 0.7483 0.2668 0.1834 0.112 Uiso 1 1 calc R
C4 C 0.7112(5) 0.2807(4) 0.3038(4) 0.123(2) Uani 1 1 d .
H4 H 0.7674 0.2505 0.3252 0.148 Uiso 1 1 calc R
C5 C 0.6393(7) 0.3159(5) 0.3565(5) 0.144(3) Uani 1 1 d .
H5 H 0.6471 0.3094 0.4139 0.173 Uiso 1 1 calc R
C6 C 0.5581(6) 0.3592(5) 0.3268(5) 0.151(3) Uani 1 1 d .
H6 H 0.5101 0.3823 0.3637 0.181 Uiso 1 1 calc R
C7 C 0.5439(4) 0.3708(3) 0.2393(5) 0.1185(17) Uani 1 1 d .
H7 H 0.4874 0.4013 0.2188 0.142 Uiso 1 1 calc R
C8 C 0.6501(2) 0.09009(15) 0.04529(16) 0.0540(6) Uani 1 1 d .
C9 C 0.5526(2) 0.11949(14) 0.07188(15) 0.0501(6) Uani 1 1 d .
C10 C 0.4920(3) 0.1384(2) 0.0000 0.0500(8) Uani 1 2 d S
C11 C 0.7340(3) 0.0563(2) 0.1008(2) 0.0752(9) Uani 1 1 d .
H11A H 0.7291 0.0841 0.1545 0.113 Uiso 1 1 calc R
H11B H 0.7992 0.0697 0.0762 0.113 Uiso 1 1 calc R
H11C H 0.7273 -0.0066 0.1071 0.113 Uiso 1 1 calc R
C12 C 0.5148(3) 0.12539(18) 0.16010(18) 0.0695(8) Uani 1 1 d .
H12A H 0.4705 0.0762 0.1716 0.104 Uiso 1 1 calc R
H12B H 0.4778 0.1796 0.1675 0.104 Uiso 1 1 calc R
H12C H 0.5721 0.1240 0.1977 0.104 Uiso 1 1 calc R
C13 C 0.3818(3) 0.1644(3) 0.0000 0.0693(11) Uani 1 2 d S
H13A H 0.3400 0.1122 -0.0004 0.104 Uiso 1 2 calc SR
H13B H 0.3674 0.1992 -0.0487 0.104 Uiso 0.50 1 calc PR
H13C H 0.3672 0.1984 0.0491 0.104 Uiso 0.50 1 calc PR
C14 C 0.8872(2) 0.41906(18) 0.04444(19) 0.0620(7) Uani 1 1 d .
C15 C 0.8141(2) 0.48098(19) 0.07106(17) 0.0617(7) Uani 1 1 d .
C16 C 0.7693(3) 0.5194(2) 0.0000 0.0640(11) Uani 1 2 d S
C17 C 0.9596(3) 0.3685(3) 0.0985(4) 0.136(2) Uani 1 1 d .
H17A H 1.0210 0.4024 0.1064 0.204 Uiso 1 1 calc R
H17B H 0.9763 0.3133 0.0721 0.204 Uiso 1 1 calc R
H17C H 0.9282 0.3573 0.1516 0.204 Uiso 1 1 calc R
C18 C 0.7929(4) 0.5071(3) 0.1601(3) 0.131(2) Uani 1 1 d .
H18A H 0.8348 0.5569 0.1749 0.196 Uiso 1 1 calc R
H18B H 0.8082 0.4584 0.1964 0.196 Uiso 1 1 calc R
H18C H 0.7220 0.5228 0.1659 0.196 Uiso 1 1 calc R
C19 C 0.6961(5) 0.5958(4) 0.0000 0.141(3) Uani 1 2 d S
H19A H 0.6536 0.5930 0.0488 0.212 Uiso 0.50 1 calc PR
H19B H 0.6539 0.5931 -0.0490 0.212 Uiso 0.50 1 calc PR
H19C H 0.7338 0.6503 0.0002 0.212 Uiso 1 2 calc SR
H1 H 0.538(3) 0.389(3) 0.073(3) 0.119(15) Uiso 1 1 d .

loop_
_atom_site_aniso_label
_atom_site_aniso_U_11
_atom_site_aniso_U_22
_atom_site_aniso_U_33
_atom_site_aniso_U_23
_atom_site_aniso_U_13
_atom_site_aniso_U_12
Ru1 0.04471(15) 0.03588(14) 0.03450(14) 0.000 0.000 -0.00793(9)
Ru2 0.04070(15) 0.03651(14) 0.03415(14) 0.000 0.000 -0.00720(9)
P1 0.0485(5) 0.0451(5) 0.0396(4) -0.0020(3) 0.0010(4) -0.0077(4)
O1 0.0481(16) 0.0520(16) 0.166(4) 0.000 0.000 0.0053(13)
N1 0.0485(5) 0.0451(5) 0.0396(4) -0.0020(3) 0.0010(4) -0.0077(4)
C1 0.051(2) 0.0435(18) 0.074(3) 0.000 0.000 -0.0080(15)
C2 0.073(2) 0.0558(17) 0.135(4) 0.0120(19) -0.020(2) -0.0287(15)
C3 0.091(3) 0.073(2) 0.116(3) 0.013(2) -0.030(2) -0.0240(19)
C4 0.133(5) 0.108(4) 0.129(5) 0.029(3) -0.044(4) -0.053(3)
C5 0.160(6) 0.155(6) 0.119(5) 0.008(4) -0.018(5) -0.082(5)
C6 0.129(5) 0.166(6) 0.159(7) -0.020(5) 0.018(5) -0.058(5)
C7 0.091(3) 0.105(3) 0.160(5) -0.004(3) -0.002(3) -0.025(2)
C8 0.0669(16) 0.0373(11) 0.0577(15) 0.0050(10) -0.0055(12) -0.0068(11)
C9 0.0638(15) 0.0370(11) 0.0495(13) 0.0043(8) 0.0045(11) -0.0133(10)
C10 0.0529(19) 0.0412(16) 0.056(2) 0.000 0.000 -0.0162(14)
C11 0.082(2) 0.0540(16) 0.089(2) 0.0173(15) -0.0194(18) 0.0003(14)
C12 0.094(2) 0.0586(16) 0.0553(16) 0.0079(12) 0.0156(15) -0.0220(15)
C13 0.056(2) 0.064(2) 0.088(3) 0.000 0.000 -0.0153(18)
C14 0.0508(15) 0.0520(14) 0.0832(19) 0.0171(13) -0.0218(13) -0.0205(11)
C15 0.0717(18) 0.0631(16) 0.0504(15) -0.0150(11) 0.0084(13) -0.0342(14)
C16 0.052(2) 0.0393(18) 0.100(3) 0.000 0.000 -0.0101(15)
C17 0.093(3) 0.107(3) 0.207(6) 0.070(3) -0.090(3) -0.043(2)
C18 0.176(5) 0.141(4) 0.076(3) -0.056(3) 0.046(3) -0.103(4)
C19 0.075(4) 0.057(3) 0.291(12) 0.000 0.000 0.005(3)

loop_
_atom_type_symbol
_atom_type_description
_atom_type_scat_dispersion_real
_atom_type_scat_dispersion_imag
_atom_type_scat_source
C C 0.0033 0.0016 'International Tables Vol C Tables 4.2.6.8 and 6.1.1.4'
H H 0.0000 0.0000 'International Tables Vol C Tables 4.2.6.8 and 6.1.1.4'
N N 0.0061 0.0033 'International Tables Vol C Tables 4.2.6.8 and 6.1.1.4'
O O 0.0106 0.0060 'International Tables Vol C Tables 4.2.6.8 and 6.1.1.4'
P P 0.1023 0.0942 'International Tables Vol C Tables 4.2.6.8 and 6.1.1.4'
Ru Ru -1.2594 0.8363 'International Tables Vol C Tables 4.2.6.8 and 6.1.1.4'

loop_
_geom_angle_atom_site_label_1
_geom_angle_atom_site_label_2
_geom_angle_atom_site_label_3
_geom_angle
_geom_angle_site_symmetry_1
_geom_angle_site_symmetry_3
C1 Ru1 C10 151.45(15) . .
C1 Ru1 C9 122.66(11) . 8
C10 Ru1 C9 37.81(9) . 8
C1 Ru1 C9 122.66(11) . .
C10 Ru1 C9 37.81(9) . .
C9 Ru1 C9 62.83(13) 8 .
C1 Ru1 C8 90.26(13) . .
C10 Ru1 C8 62.88(12) . .
C9 Ru1 C8 62.73(9) 8 .
C9 Ru1 C8 37.15(10) . .
C1 Ru1 C8 90.26(13) . 8
C10 Ru1 C8 62.88(12) . 8
C9 Ru1 C8 37.15(10) 8 8
C9 Ru1 C8 62.73(9) . 8
C8 Ru1 C8 37.94(14) . 8
C1 Ru1 P1 89.94(9) . .
C10 Ru1 P1 112.24(8) . .
C9 Ru1 P1 147.39(8) 8 .
C9 Ru1 P1 101.74(7) . .
C8 Ru1 P1 123.23(7) . .
C8 Ru1 P1 161.17(7) 8 .
C1 Ru1 P1 89.94(9) . 8
C10 Ru1 P1 112.24(8) . 8
C9 Ru1 P1 101.74(7) 8 8
C9 Ru1 P1 147.39(8) . 8
C8 Ru1 P1 161.17(7) . 8
C8 Ru1 P1 123.23(7) 8 8
P1 Ru1 P1 75.60(5) . 8
C1 Ru1 N1 89.94(9) . 8
C10 Ru1 N1 112.24(8) . 8
C9 Ru1 N1 101.74(7) 8 8
C9 Ru1 N1 147.39(8) . 8
C8 Ru1 N1 161.17(7) . 8
C8 Ru1 N1 123.23(7) 8 8
P1 Ru1 N1 75.60(5) . 8
P1 Ru1 N1 0.00(7) 8 8
C1 Ru1 Ru2 48.20(11) . .
C10 Ru1 Ru2 160.35(10) . .
C9 Ru1 Ru2 148.49(7) 8 .
C9 Ru1 Ru2 148.49(7) . .
C8 Ru1 Ru2 135.07(7) . .
C8 Ru1 Ru2 135.07(7) 8 .
P1 Ru1 Ru2 53.87(3) . .
P1 Ru1 Ru2 53.87(3) 8 .
N1 Ru1 Ru2 53.87(3) 8 .
C1 Ru2 C15 123.22(13) . .
C1 Ru2 C15 123.22(13) . 8
C15 Ru2 C15 62.48(14) . 8
C1 Ru2 C16 151.58(15) . .
C15 Ru2 C16 37.42(10) . .
C15 Ru2 C16 37.42(10) 8 .
C1 Ru2 C14 90.97(13) . .
C15 Ru2 C14 37.12(12) . .
C15 Ru2 C14 62.34(10) 8 .
C16 Ru2 C14 62.26(12) . .
C1 Ru2 C14 90.97(13) . 8
C15 Ru2 C14 62.34(10) . 8
C15 Ru2 C14 37.12(12) 8 8
C16 Ru2 C14 62.26(12) . 8
C14 Ru2 C14 37.47(17) . 8
C1 Ru2 N1 90.19(9) . 8
C15 Ru2 N1 146.59(10) . 8
C15 Ru2 N1 101.43(8) 8 8
C16 Ru2 N1 111.89(8) . 8
C14 Ru2 N1 160.84(9) . 8
C14 Ru2 N1 123.39(9) 8 8
C1 Ru2 P1 90.19(9) . 8
C15 Ru2 P1 146.59(10) . 8
C15 Ru2 P1 101.43(8) 8 8
C16 Ru2 P1 111.89(8) . 8
C14 Ru2 P1 160.84(9) . 8
C14 Ru2 P1 123.39(9) 8 8
N1 Ru2 P1 0.00(5) 8 8
C1 Ru2 P1 90.19(9) . .
C15 Ru2 P1 101.43(8) . .
C15 Ru2 P1 146.59(10) 8 .
C16 Ru2 P1 111.89(8) . .
C14 Ru2 P1 123.39(9) . .
C14 Ru2 P1 160.84(9) 8 .
N1 Ru2 P1 75.73(5) 8 .
P1 Ru2 P1 75.73(5) 8 .
C1 Ru2 Ru1 48.39(11) . .
C15 Ru2 Ru1 148.72(7) . .
C15 Ru2 Ru1 148.72(7) 8 .
C16 Ru2 Ru1 160.02(11) . .
C14 Ru2 Ru1 135.99(7) . .
C14 Ru2 Ru1 135.99(7) 8 .
N1 Ru2 Ru1 53.97(3) 8 .
P1 Ru2 Ru1 53.97(3) 8 .
P1 Ru2 Ru1 53.97(3) . .
C2 P1 Ru2 122.18(14) . .
C2 P1 Ru1 121.01(15) . .
Ru2 P1 Ru1 72.16(3) . .
O1 C1 Ru2 138.2(3) . .
O1 C1 Ru1 138.4(3) . .
Ru2 C1 Ru1 83.41(15) . .
C3 C2 C7 118.6(5) . .
C3 C2 P1 121.8(4) . .
C7 C2 P1 119.5(4) . .
C4 C3 C2 121.7(6) . .
C5 C4 C3 119.3(6) . .
C4 C5 C6 121.0(8) . .
C5 C6 C7 121.0(7) . .
C6 C7 C2 118.4(6) . .
C9 C8 C8 107.52(15) . 8
C9 C8 C11 125.9(3) . .
C8 C8 C11 126.31(19) 8 .
C9 C8 Ru1 70.57(13) . .
C8 C8 Ru1 71.03(7) 8 .
C11 C8 Ru1 128.45(19) . .
C8 C9 C10 108.6(2) . .
C8 C9 C12 126.8(3) . .
C10 C9 C12 124.5(3) . .
C8 C9 Ru1 72.28(13) . .
C10 C9 Ru1 70.46(15) . .
C12 C9 Ru1 125.89(17) . .
C9 C10 C9 107.7(3) . 8
C9 C10 C13 126.04(17) . .
C9 C10 C13 126.04(17) 8 .
C9 C10 Ru1 71.73(16) . .
C9 C10 Ru1 71.73(16) 8 .
C13 C10 Ru1 126.6(3) . .
C15 C14 C14 107.68(17) . 8
C15 C14 C17 126.6(4) . .
C14 C14 C17 125.4(3) 8 .
C15 C14 Ru2 70.61(15) . .
C14 C14 Ru2 71.26(8) 8 .
C17 C14 Ru2 128.1(2) . .
C16 C15 C14 108.2(3) . .
C16 C15 C18 125.6(4) . .
C14 C15 C18 126.0(4) . .
C16 C15 Ru2 70.97(17) . .
C14 C15 Ru2 72.27(14) . .
C18 C15 Ru2 126.1(2) . .
C15 C16 C15 108.2(4) . 8
C15 C16 C19 125.72(18) . .
C15 C16 C19 125.72(18) 8 .
C15 C16 Ru2 71.61(17) . .
C15 C16 Ru2 71.61(17) 8 .
C19 C16 Ru2 128.1(3) . .

loop_
_geom_bond_atom_site_label_1
_geom_bond_atom_site_label_2
_geom_bond_distance
_geom_bond_site_symmetry_2
Ru1 C1 2.021(4) .
Ru1 C10 2.193(3) .
Ru1 C9 2.209(2) 8
Ru1 C9 2.209(2) .
Ru1 C8 2.232(2) .
Ru1 C8 2.232(2) 8
Ru1 P1 2.2818(10) .
Ru1 P1 2.2818(10) 8
Ru1 N1 2.2818(10) 8
Ru1 Ru2 2.6857(7) .
Ru2 C1 2.015(4) .
Ru2 C15 2.195(2) .
Ru2 C15 2.195(2) 8
Ru2 C16 2.187(4) .
Ru2 C14 2.216(2) .
Ru2 C14 2.216(2) 8
Ru2 N1 2.2786(11) 8
Ru2 P1 2.2786(11) 8
Ru2 P1 2.2786(11) .
P1 C2 1.591(5) .
O1 C1 1.178(5) .
C2 C3 1.388(5) .
C2 C7 1.390(7) .
C3 C4 1.375(7) .
C4 C5 1.371(9) .
C5 C6 1.335(9) .
C6 C7 1.424(9) .
C8 C9 1.415(4) .
C8 C8 1.451(5) 8
C8 C11 1.501(4) .
C9 C10 1.427(3) .
C9 C12 1.500(4) .
C10 C9 1.427(3) 8
C10 C13 1.492(6) .
C14 C15 1.404(4) .
C14 C14 1.424(6) 8
C14 C17 1.493(4) .
C15 C16 1.406(4) .
C15 C18 1.507(4) .
C16 C15 1.406(4) 8
C16 C19 1.501(7) .
